data_2001546
loop_
_publ_author_name
'Freer, A. A.'
'Bunyan, J. M.'
'Shankland, N.'
'Sheen, D. B.'

_publ_section_title
;
 Structure of (<i>S</i>)-(+)-ibuprofen
;
_journal_issue 7
_journal_name_full 'Acta Crystallographica Section C'
_journal_page_first 1378
_journal_page_last 1380
_journal_paper_doi 10.1107/S0108270193000629
_journal_volume 49
_journal_year 1993
_chemical_formula_sum 'C13 H18 O2'
_chemical_formula_weight 206.3
_space_group_crystal_system monoclinic
_space_group_IT_number 4
_space_group_name_Hall 'P 2yb'
_space_group_name_H-M_alt 'P 1 21 1'
_atom_type_scat_source IntTabIV
_cell_angle_alpha 90.
_cell_angle_beta 112.89(3)
_cell_angle_gamma 90.
_cell_formula_units_Z 4
_cell_length_a 12.462(3)
_cell_length_b 8.035(3)
_cell_length_c 13.539(4)
_cell_measurement_reflns_used 25
_cell_measurement_temperature 291
_cell_measurement_theta_max 15
_cell_measurement_theta_min 12
_cell_volume 1248.9(7)
_diffrn_measurement_device CAD-4
_diffrn_measurement_method \w/2\q
_diffrn_radiation_type MoK\a
_diffrn_radiation_wavelength 0.71069
_diffrn_reflns_limit_h_max 15
_diffrn_reflns_limit_h_min 0
_diffrn_reflns_limit_k_max 10
_diffrn_reflns_limit_k_min 0
_diffrn_reflns_limit_l_max 17
_diffrn_reflns_limit_l_min -17
_diffrn_reflns_number 2911
_diffrn_reflns_theta_max 27
_diffrn_standards_decay_% <5
_diffrn_standards_interval_time 120
_diffrn_standards_number 2
_exptl_absorpt_correction_type none
_exptl_crystal_colour Colourless
_exptl_crystal_density_diffrn 1.10
_exptl_crystal_description Needle
_exptl_crystal_size_max 0.5
_exptl_crystal_size_mid 0.5
_exptl_crystal_size_min 0.2
_refine_diff_density_max 0.15
_refine_diff_density_min -0.19
_refine_ls_goodness_of_fit_obs 3.09
_refine_ls_hydrogen_treatment noref
_refine_ls_number_parameters 271
_refine_ls_number_reflns 1259
_refine_ls_R_factor_obs 0.056
_refine_ls_shift/esd_max 0.22
_refine_ls_structure_factor_coef F
_refine_ls_weighting_details 'w = 1/\s^2^(F~o~)'
_refine_ls_weighting_scheme calc
_refine_ls_wR_factor_obs 0.067
_reflns_number_observed 1259
_reflns_number_total 2911
_reflns_observed_criterion I>3.0\s(I)
_cod_data_source_file al1030.cif
_cod_data_source_block al1030_structure_1_of_1
_cod_depositor_comments
;
The following automatic conversions were performed:

'_refine_ls_weighting_scheme' value '1/\s^2^(F~o~)' was changed to
'calc'. New tag '_refine_ls_weighting_details' was created. The value
of the new tag was set to 'w = 1/\s^2^(F~o~)'.

Automatic conversion script
Id: cif_fix_values 3143 2015-03-26 13:38:13Z robertas 
;
_cod_original_cell_volume 1248.8
_cod_database_code 2001546

loop_
_space_group_symop_id
_space_group_symop_operation_xyz
1 x,y,z
2 -x,y+1/2,-z

loop_
_atom_site_label
_atom_site_fract_x
_atom_site_fract_y
_atom_site_fract_z
_atom_site_U_iso_or_equiv
O(1A) -.9649(5) -.9020(10) -.7762(4) .093
O(2A) -1.0849(4) -.7330 -.8958(4) .076
C(1A) -.9875(7) -.7597(13) -.8305(6) .068
C(2A) -.8907(6) -.6410(12) -.8011(6) .077
C(3A) -.9005(7) -.5283(13) -.8955(6) .092
C(4A) -.8838(6) -.5465(12) -.6991(6) .063
C(5A) -.9503(7) -.4072(13) -.7049(6) .073
C(6A) -.9468(6) -.3258(12) -.6166(6) .066
C(7A) -.8766(7) -.3801(12) -.5159(7) .075
C(8A) -.8111(7) -.5229(13) -.5092(6) .082
C(9A) -.8140(7) -.6038(13) -.6016(6) .079
C(10A) -.8637(7) -.2878(15) -.4112(6) .092
C(11A) -.7653(7) -.1641(12) -.3729(5) .076
C(12A) -.7429(7) -.0998(15) -.2646(6) .105
C(13A) -.7843(7) -.0218(13) -.4485(7) .090
O(1B) -.2680(4) .0713(9) .0491(4) .075
O(2B) -.1496(5) -.1000(8) .1688(4) .087
C(1B) -.2439(7) -.0699(12) .1008(6) .061
C(2B) -.3420(6) -.1968(12) .0675(5) .068
C(3B) -.4567(6) -.1145(13) .0514(6) .094
C(4B) -.3400(6) -.2878(11) -.0325(5) .058
C(5B) -.2668(6) -.4213(11) -.0168(5) .059
C(6B) -.2623(6) -.5106(11) -.1041(5) .060
C(7B) -.3324(6) -.4670(11) -.2057(6) .058
C(8B) -.4058(7) -.3294(12) -.2216(6) .070
C(9B) -.4088(6) -.2404(11) -.1353(5) .062
C(10B) -.3372(6) -.5633(11) -.3051(5) .066
C(11B) -.4390(7) -.6831(12) -.3517(6) .074
C(12B) -.4338(10) -.8180(15) -.2766(8) .122
C(13B) -.4477(8) -.7513(13) -.4568(6) .107
H(O1A) -1.065 -.9751 -.8120 ?
H(O1B) -.1687 .1309 .0866 ?
H(1A) -.8100 -.7068 -.7825 ?
H(2A) -.8319 -.4389 -.8766 ?
H(3A) -.9051 -.6006 -.9617 ?
H(4A) -.9814 -.462 -.9134 ?
H(5A) -1.005 -.3595 -.7818 ?
H(6A) -1.003 -.2199 -.6271 ?
H(7A) -.7514 -.5663 -.4329 ?
H(8A) -.7622 -.7144 -.5944 ?
H(9A) -.9437 -.2199 -.4280 ?
H(10A) -.8548 -.3756 -.3468 ?
H(11A) -.6916 -.2254 -.3744 ?
H(12A) -.6695 -.0149 -.2368 ?
H(13A) -.8167 -.0399 -.2627 ?
H(14A) -.7201 -.2057 -.212 ?
H(15A) -.712 .065 -.4126 ?
H(16A) -.7902 -.0703 -.5256 ?
H(17A) -.8624 .0448 -.4608 ?
H(1B) -.3211 -.2859 .1291 ?
H(2B) -.5253 -.2066 .0289 ?
H(3B) -.4531 -.0553 .1228 ?
H(4B) -.4780 -.0246 -.0123 ?
H(5B) -.2118 -.4594 .0654 ?
H(6B) -.2041 -.6161 -.0915 ?
H(7B) -.4634 -.2942 -.3035 ?
H(8B) -.4588 -.1277 -.1497 ?
H(9B) -.3351 -.4765 -.3647 ?
H(10B) -.2592 -.6374 -.2794 ?
H(11B) -.517 -.6141 -.3654 ?
H(12B) -.5086 -.8973 -.3092 ?
H(13B) -.3560 -.8873 -.2613 ?
H(14B) -.4302 -.7684 -.2002 ?
H(15B) -.5223 -.8323 -.4902 ?
H(16B) -.4497 -.6576 -.5123 ?
H(17B) -.3693 -.8241 -.4362 ?

loop_
_geom_angle_atom_site_label_1
_geom_angle_atom_site_label_2
_geom_angle_atom_site_label_3
_geom_angle
_geom_angle_publ_flag
O(1A) C(1A) O(2A) 119.5(8) yes
O(2A) C(1A) C(2A) 124.6(9) yes
C(1A) C(2A) C(4A) 108.4(7) yes
C(2A) C(4A) C(5A) 121.6(7) yes
C(5A) C(4A) C(9A) 118.6(8) yes
C(5A) C(6A) C(7A) 120.9(9) yes
C(6A) C(7A) C(10A) 123.7(9) yes
C(7A) C(8A) C(9A) 121.0(8) yes
C(7A) C(10A) C(11A) 114.3(7) yes
C(10A) C(11A) C(13A) 112.3(7) yes
O(1B) C(1B) O(2B) 122.6(8) yes
O(2B) C(1B) C(2B) 121.7(8) yes
C(1B) C(2B) C(4B) 106.9(6) yes
C(2B) C(4B) C(5B) 118.0(6) yes
C(5B) C(4B) C(9B) 119.3(7) yes
C(5B) C(6B) C(7B) 120.1(8) yes
C(6B) C(7B) C(10B) 123.3(8) yes
C(7B) C(8B) C(9B) 120.7(7) yes
C(7B) C(10B) C(11B) 115.2(6) yes
C(10B) C(11B) C(13B) 111.6(7) yes
O(1A) C(1A) C(2A) 115.7(8) yes
C(1A) C(2A) C(3A) 111.6(7) yes
C(3A) C(2A) C(4A) 114.4(8) yes
C(2A) C(4A) C(9A) 119.7(8) yes
C(4A) C(5A) C(6A) 122.2(8) yes
C(6A) C(7A) C(8A) 117.3(8) yes
C(8A) C(7A) C(10A) 119.0(8) yes
C(4A) C(9A) C(8A) 120.0(9) yes
C(10A) C(11A) C(12A) 112.8(7) yes
C(12A) C(11A) C(13A) 109.4(9) yes
O(1B) C(1B) C(2B) 115.7(7) yes
C(1B) C(2B) C(3B) 110.8(8) yes
C(3B) C(2B) C(4B) 114.6(6) yes
C(2B) C(4B) C(9B) 122.7(8) yes
C(4B) C(5B) C(6B) 120.8(7) yes
C(6B) C(7B) C(8B) 119.0(7) yes
C(8B) C(7B) C(10B) 117.7(7) yes
C(4B) C(9B) C(8B) 120.1(8) yes
C(10B) C(11B) C(12B) 112.0(7) yes
C(12B) C(11B) C(13B) 110.9(9) yes

loop_
_geom_bond_atom_site_label_1
_geom_bond_atom_site_label_2
_geom_bond_distance
_geom_bond_publ_flag
O(1A) C(1A) 1.329(13) yes
C(1A) C(2A) 1.466(13) yes
C(2A) C(4A) 1.549(12) yes
C(4A) C(9A) 1.348(11) yes
C(6A) C(7A) 1.374(12) yes
C(7A) C(10A) 1.552(12) yes
C(10A) C(11A) 1.505(14) yes
C(11A) C(13A) 1.491(13) yes
O(2B) C(1B) 1.202(10) yes
C(2B) C(3B) 1.512(12) yes
C(4B) C(5B) 1.370(12) yes
C(5B) C(6B) 1.402(10) yes
C(7B) C(8B) 1.397(12) yes
C(8B) C(9B) 1.382(11) yes
C(11B) C(12B) 1.470(15) yes
O(2A) C(1A) 1.211(10) yes
C(2A) C(3A) 1.533(13) yes
C(4A) C(5A) 1.376(13) yes
C(5A) C(6A) 1.347(12) yes
C(7A) C(8A) 1.390(14) yes
C(8A) C(9A) 1.398(12) yes
C(11A) C(12A) 1.476(11) yes
O(1B) C(1B) 1.306(11) yes
C(1B) C(2B) 1.520(12) yes
C(2B) C(4B) 1.548(10) yes
C(4B) C(9B) 1.374(10) yes
C(6B) C(7B) 1.358(10) yes
C(7B) C(10B) 1.533(11) yes
C(10B) C(11B) 1.521(12) yes
C(11B) C(13B) 1.489(11) yes
C(2A) H(1A) 1.075 yes
C(3A) H(3A) 1.051 yes
C(5A) H(5A) 1.070 yes
C(8A) H(7A) 1.069 yes
C(10A) H(9A) 1.081 yes
C(11A) H(11A) 1.049 yes
C(12A) H(13A) 1.047 yes
C(13A) H(15A) 1.084 yes
C(13A) H(17A) 1.066 yes
C(3B) H(2B) 1.081 yes
C(3B) H(4B) 1.076 yes
C(6B) H(6B) 1.085 yes
C(9B) H(8B) 1.073 yes
C(10B) H(10B) 1.076 yes
C(12B) H(12B) 1.073 yes
C(12B) H(14B) 1.093 yes
C(13B) H(16B) 1.057 yes
O(1A) H(O1A) 1.291 yes
C(3A) H(2A) 1.068 yes
C(3A) H(4A) 1.081 yes
C(6A) H(6A) 1.076 yes
C(9A) H(8A) 1.080 yes
C(10A) H(10A) 1.093 yes
C(12A) H(12A) 1.085 yes
C(12A) H(14A) 1.074 yes
C(13A) H(16A) 1.090 yes
C(2B) H(1B) 1.052 yes
C(3B) H(3B) 1.063 yes
C(5B) H(5B) 1.090 yes
C(8B) H(7B) 1.098 yes
C(10B) H(9B) 1.075 yes
C(11B) H(11B) 1.070 yes
C(12B) H(13B) 1.066 yes
C(13B) H(15B) 1.080 yes
C(13B) H(17B) 1.078 yes
O(1B) H(O1B) 1.237 yes
